data_7208869
loop_
_publ_author_name
'Zhai, Quan-Guo'
'Zeng, Rong-Rong'
'Li, Shu-Ni'
'Jiang, Yu-Cheng'
'Hu, Man-Cheng'

_publ_section_title
;
 Alkyl substituents introduced into novel
 d10-metalimidazole-4,5-dicarboxylate frameworks: synthesis, structure
 diversities and photoluminescence properties
;
_journal_issue 5
_journal_name_full CrystEngComm
_journal_page_first 965
_journal_paper_doi 10.1039/c2ce26063h
_journal_volume 15
_journal_year 2013
_chemical_formula_moiety 'C16 H14 Cd2 N4 O8, H2 O'
_chemical_formula_sum 'C16 H16 Cd2 N4 O9'
_chemical_formula_weight 633.13
_chemical_name_systematic
;
?
;
_space_group_IT_number 55
_symmetry_cell_setting orthorhombic
_symmetry_space_group_name_Hall '-P 2 2ab'
_symmetry_space_group_name_H-M 'P b a m'
_atom_sites_solution_hydrogens geom
_atom_sites_solution_primary direct
_atom_sites_solution_secondary difmap
_audit_creation_method SHELXL-97
_cell_angle_alpha 90.00
_cell_angle_beta 90.00
_cell_angle_gamma 90.00
_cell_formula_units_Z 8
_cell_length_a 17.8120(18)
_cell_length_b 15.4281(16)
_cell_length_c 16.3819(17)
_cell_measurement_reflns_used 4498
_cell_measurement_temperature 298(2)
_cell_measurement_theta_max 24.347
_cell_measurement_theta_min 2.287
_cell_volume 4501.8(8)
_computing_cell_refinement 'Bruker SMART'
_computing_data_collection 'Bruker SMART'
_computing_data_reduction 'Bruker SHELXTL'
_computing_molecular_graphics 'Bruker SHELXTL'
_computing_publication_material 'Bruker SHELXTL'
_computing_structure_refinement 'SHELXL-97 (Sheldrick, 1997)'
_computing_structure_solution 'SHELXS-97 (Sheldrick, 1990)'
_diffrn_ambient_temperature 298(2)
_diffrn_measured_fraction_theta_full 0.987
_diffrn_measured_fraction_theta_max 0.987
_diffrn_radiation_monochromator graphite
_diffrn_radiation_source 'fine-focus sealed tube'
_diffrn_radiation_type MoK\a
_diffrn_radiation_wavelength 0.71073
_diffrn_reflns_av_R_equivalents 0.0511
_diffrn_reflns_av_sigmaI/netI 0.0411
_diffrn_reflns_limit_h_max 21
_diffrn_reflns_limit_h_min -9
_diffrn_reflns_limit_k_max 17
_diffrn_reflns_limit_k_min -18
_diffrn_reflns_limit_l_max 19
_diffrn_reflns_limit_l_min -19
_diffrn_reflns_number 19908
_diffrn_reflns_theta_full 25.02
_diffrn_reflns_theta_max 25.02
_diffrn_reflns_theta_min 1.75
_diffrn_standards_decay_% none
_diffrn_standards_interval_count none
_diffrn_standards_interval_time none
_diffrn_standards_number none
_exptl_absorpt_coefficient_mu 1.941
_exptl_absorpt_correction_T_max 0.559
_exptl_absorpt_correction_T_min 0.479
_exptl_absorpt_correction_type multi-scan
_exptl_absorpt_process_details sadabs
_exptl_crystal_density_diffrn 1.868
_exptl_crystal_density_method 'not measured'
_exptl_crystal_F_000 2464
_exptl_crystal_size_max 0.44
_exptl_crystal_size_mid 0.32
_exptl_crystal_size_min 0.30
_refine_diff_density_max 2.302
_refine_diff_density_min -1.885
_refine_diff_density_rms 0.210
_refine_ls_extinction_method none
_refine_ls_goodness_of_fit_ref 1.073
_refine_ls_hydrogen_treatment constr
_refine_ls_matrix_type full
_refine_ls_number_parameters 314
_refine_ls_number_reflns 4137
_refine_ls_number_restraints 0
_refine_ls_restrained_S_all 1.073
_refine_ls_R_factor_all 0.1093
_refine_ls_R_factor_gt 0.0775
_refine_ls_shift/su_max 0.001
_refine_ls_shift/su_mean 0.000
_refine_ls_structure_factor_coef Fsqd
_refine_ls_weighting_details 'calc w=1/[\s^2^(Fo^2^)+(0.1108P)^2^+69.8923P] where P=(Fo^2^+2Fc^2^)/3'
_refine_ls_weighting_scheme calc
_refine_ls_wR_factor_gt 0.2072
_refine_ls_wR_factor_ref 0.2389
_reflns_number_gt 2754
_reflns_number_total 4137
_reflns_threshold_expression >2sigma(I)
_cod_data_source_file c2ce26063h.txt
_cod_data_source_block 7
_cod_depositor_comments
;
The following automatic conversions were performed:

'_symmetry_cell_setting' value 'Orthorhombic' changed to
'orthorhombic' according to
/home/saulius/struct/CIF-dictionaries/cif_core.dic dictionary named
'cif_core.dic' version 2.4.2 from 2011-04-26.

Automatic conversion script
Id: cif_fix_values 1891 2012-01-12 08:04:46Z andrius 
;
_cod_original_sg_symbol_H-M Pbam
_cod_database_code 7208869

loop_
_symmetry_equiv_pos_as_xyz
'x, y, z'
'-x, -y, z'
'x+1/2, -y+1/2, -z'
'-x+1/2, y+1/2, -z'
'-x, -y, -z'
'x, y, -z'
'-x-1/2, y-1/2, z'
'x-1/2, -y-1/2, z'

loop_
_atom_site_label
_atom_site_type_symbol
_atom_site_fract_x
_atom_site_fract_y
_atom_site_fract_z
_atom_site_U_iso_or_equiv
_atom_site_adp_type
_atom_site_occupancy
_atom_site_symmetry_multiplicity
_atom_site_calc_flag
_atom_site_refinement_flags
_atom_site_disorder_assembly
_atom_site_disorder_group
Cd1 Cd 0.66597(6) 0.70284(7) 0.29609(6) 0.0529(4) Uani 1 1 d . . .
Cd2 Cd 0.49241(5) 0.62095(5) 0.20430(5) 0.0363(3) Uani 1 1 d . . .
N1 N 0.7678(7) 0.7794(8) 0.2638(8) 0.058(3) Uani 1 1 d . . .
N2 N 0.8756(6) 0.8409(7) 0.2303(7) 0.049(3) Uani 1 1 d . . .
N3 N 0.6550(8) 0.6870(10) 0.4311(8) 0.070(4) Uani 1 1 d . . .
N4 N 0.5029(5) 0.6333(6) 0.0687(6) 0.037(2) Uani 1 1 d . . .
O1 O 0.6907(5) 0.5569(6) 0.2649(7) 0.058(3) Uani 1 1 d . . .
O2 O 0.5796(5) 0.5090(5) 0.2216(6) 0.049(2) Uani 1 1 d . . .
O3 O 0.6326(7) 0.8546(8) 0.3084(7) 0.077(3) Uani 1 1 d . . .
O4 O 0.6828(7) 0.9874(8) 0.3017(9) 0.093(4) Uani 1 1 d . . .
O5 O 0.5401(6) 0.6607(7) 0.3262(6) 0.060(3) Uani 1 1 d . . .
O6 O 0.4638(8) 0.6181(10) 0.4210(8) 0.102(5) Uani 1 1 d . . .
O7 O 0.6017(5) 0.7092(6) 0.1762(6) 0.052(2) Uani 1 1 d . . .
O8 O 0.6749(6) 0.7547(8) 0.0732(6) 0.071(3) Uani 1 1 d . . .
O9 O 0.5040(11) 0.9004(14) 0.4054(14) 0.163(8) Uani 1 1 d . . .
H9A H 0.5408 0.8854 0.3756 0.195 Uiso 1 1 d R . .
H9B H 0.4995 0.9552 0.4031 0.195 Uiso 0.50 1 d PR . .
H9C H 0.5112 0.8844 0.4544 0.195 Uiso 0.50 1 d PR . .
C1 C 0.8361(9) 0.7662(9) 0.2403(10) 0.059(4) Uani 1 1 d . A .
C2 C 0.8282(7) 0.9056(8) 0.2489(9) 0.047(3) Uani 1 1 d . . .
C3 C 0.7581(8) 0.8680(9) 0.2691(10) 0.059(4) Uani 1 1 d . . .
C4 C 0.6460(7) 0.4979(8) 0.2454(8) 0.041(3) Uani 1 1 d . . .
C5 C 0.6900(10) 0.9011(12) 0.2961(12) 0.075(5) Uani 1 1 d . . .
C6 C 0.8712(10) 0.6784(10) 0.2309(11) 0.071(5) Uani 1 1 d . . .
H6A H 0.8420 0.6355 0.2604 0.085 Uiso 0.53(4) 1 calc PR A 1
H6B H 0.9217 0.6788 0.2531 0.085 Uiso 0.53(4) 1 calc PR A 1
H6'A H 0.8309 0.6370 0.2233 0.085 Uiso 0.47(4) 1 d PR A 2
H6'B H 0.8949 0.6643 0.2825 0.085 Uiso 0.47(4) 1 d PR A 2
C7 C 0.873(3) 0.656(2) 0.141(2) 0.081(12) Uani 0.53(4) 1 d P A 1
H7A H 0.8938 0.7047 0.1106 0.098 Uiso 0.53(4) 1 calc PR A 1
H7B H 0.8225 0.6463 0.1215 0.098 Uiso 0.53(4) 1 calc PR A 1
C8 C 0.921(3) 0.575(3) 0.121(3) 0.110(17) Uani 0.53(4) 1 d P A 1
H8A H 0.9671 0.5922 0.0964 0.165 Uiso 0.53(4) 1 calc PR A 1
H8B H 0.8934 0.5384 0.0837 0.165 Uiso 0.53(4) 1 calc PR A 1
H8C H 0.9305 0.5435 0.1703 0.165 Uiso 0.53(4) 1 calc PR A 1
C7' C 0.933(3) 0.666(3) 0.168(3) 0.079(13) Uani 0.47(4) 1 d P A 2
H7'1 H 0.9611 0.7197 0.1665 0.094 Uiso 0.47(4) 1 calc PR A 2
H7'2 H 0.9080 0.6610 0.1154 0.094 Uiso 0.47(4) 1 calc PR A 2
C8' C 0.992(3) 0.593(3) 0.170(4) 0.106(19) Uani 0.47(4) 1 d P A 2
H8'1 H 0.9928 0.5677 0.2235 0.159 Uiso 0.47(4) 1 calc PR A 2
H8'2 H 1.0403 0.6164 0.1574 0.159 Uiso 0.47(4) 1 calc PR A 2
H8'3 H 0.9788 0.5495 0.1306 0.159 Uiso 0.47(4) 1 calc PR A 2
C9 C 0.5839(9) 0.6651(12) 0.4584(9) 0.066(4) Uani 1 1 d . . .
C10 C 0.6971(15) 0.700(2) 0.5000 0.083(8) Uani 1 2 d S . .
C11 C 0.5244(10) 0.6492(12) 0.3969(11) 0.069(4) Uani 1 1 d . . .
C12 C 0.7788(17) 0.723(2) 0.5000 0.096(9) Uani 1 2 d S . .
H12A H 0.7851 0.7797 0.5254 0.115 Uiso 0.50 1 d PR . .
H12B H 0.7967 0.7273 0.4442 0.115 Uiso 0.50 1 d PR . .
C13 C 0.826(2) 0.656(3) 0.545(3) 0.100(13) Uani 0.50 1 d P . .
H13A H 0.8758 0.6784 0.5543 0.120 Uiso 0.50 1 d PR . .
H13B H 0.8030 0.6457 0.5984 0.120 Uiso 0.50 1 d PR . .
C14 C 0.8299(19) 0.570(2) 0.5000 0.113(11) Uani 1 2 d S . .
H14A H 0.8286 0.5808 0.4424 0.169 Uiso 0.50 1 d PR . .
H14B H 0.7883 0.5334 0.5148 0.169 Uiso 0.50 1 d PR . .
H14C H 0.8761 0.5411 0.5137 0.169 Uiso 0.50 1 d PR . .
C15 C 0.5653(7) 0.6798(8) 0.0420(7) 0.039(3) Uani 1 1 d . . .
C16 C 0.4661(9) 0.6078(11) 0.0000 0.036(4) Uani 1 2 d S . .
C17 C 0.6167(8) 0.7172(9) 0.1003(8) 0.048(3) Uani 1 1 d . . .
C18 C 0.3984(10) 0.5498(12) 0.0000 0.047(4) Uani 1 2 d S . .
H18 H 0.3997 0.5129 0.0479 0.056 Uiso 1 1 d R . .
C19 C 0.3254(10) 0.6019(13) 0.0000 0.056(5) Uani 1 2 d S . .
H19 H 0.3241 0.6389 0.0479 0.067 Uiso 1 1 d R . .
C20 C 0.2569(13) 0.5421(18) 0.0000 0.095(9) Uani 1 2 d S . .
H20A H 0.2117 0.5761 0.0000 0.143 Uiso 1 2 d SR . .
H20B H 0.2581 0.5063 -0.0479 0.143 Uiso 1 1 d R . .

loop_
_atom_site_aniso_label
_atom_site_aniso_U_11
_atom_site_aniso_U_22
_atom_site_aniso_U_33
_atom_site_aniso_U_23
_atom_site_aniso_U_13
_atom_site_aniso_U_12
Cd1 0.0543(7) 0.0624(7) 0.0419(6) -0.0007(5) 0.0027(5) -0.0192(5)
Cd2 0.0377(5) 0.0359(5) 0.0354(5) 0.0031(4) 0.0063(4) 0.0041(4)
N1 0.055(8) 0.051(7) 0.069(8) -0.010(6) 0.009(6) -0.019(6)
N2 0.049(6) 0.044(6) 0.054(7) 0.001(5) 0.011(6) -0.011(5)
N3 0.066(8) 0.094(10) 0.051(8) 0.002(7) 0.001(7) -0.020(7)
N4 0.035(5) 0.037(5) 0.038(5) 0.001(4) 0.004(4) 0.001(4)
O1 0.050(5) 0.053(6) 0.072(7) -0.010(5) -0.011(5) -0.008(5)
O2 0.046(5) 0.040(5) 0.060(6) 0.002(4) -0.006(4) 0.005(4)
O3 0.067(7) 0.072(7) 0.092(9) 0.001(6) 0.013(6) -0.008(6)
O4 0.071(8) 0.063(8) 0.145(13) 0.007(7) 0.027(8) 0.013(6)
O5 0.057(6) 0.078(7) 0.044(6) 0.003(5) -0.003(5) -0.012(5)
O6 0.078(8) 0.166(14) 0.061(7) 0.004(8) -0.024(7) -0.041(9)
O7 0.056(6) 0.060(6) 0.041(5) 0.006(4) -0.003(4) -0.015(5)
O8 0.055(6) 0.112(9) 0.045(6) -0.008(6) -0.002(5) -0.040(6)
O9 0.155(18) 0.164(18) 0.17(2) -0.007(16) 0.013(15) 0.016(14)
C1 0.058(9) 0.046(8) 0.071(10) -0.008(7) 0.013(8) -0.015(7)
C2 0.037(7) 0.045(7) 0.060(9) -0.003(7) 0.009(6) -0.008(6)
C3 0.046(8) 0.055(9) 0.075(10) 0.000(8) 0.012(7) -0.012(7)
C4 0.043(7) 0.039(6) 0.041(7) -0.005(6) -0.013(6) -0.004(6)
C5 0.062(10) 0.069(11) 0.094(14) -0.001(10) 0.018(9) -0.016(9)
C6 0.071(11) 0.056(9) 0.087(12) -0.008(9) 0.016(9) -0.009(8)
C7 0.08(3) 0.07(2) 0.09(3) -0.009(19) 0.01(2) -0.003(19)
C8 0.12(4) 0.09(3) 0.12(4) -0.02(3) 0.02(3) 0.01(3)
C7' 0.08(3) 0.06(2) 0.09(3) -0.01(2) 0.01(2) -0.01(2)
C8' 0.12(4) 0.08(3) 0.12(4) -0.01(3) 0.02(3) 0.01(3)
C9 0.062(9) 0.092(12) 0.045(8) 0.005(8) 0.000(7) -0.024(9)
C10 0.073(17) 0.12(2) 0.062(16) 0.000 0.000 -0.022(16)
C11 0.064(10) 0.085(12) 0.057(11) 0.002(9) 0.007(8) -0.018(9)
C12 0.09(2) 0.13(3) 0.072(18) 0.000 0.000 -0.016(19)
C13 0.09(3) 0.13(4) 0.08(3) 0.00(3) 0.00(2) -0.02(3)
C14 0.10(2) 0.14(3) 0.10(2) 0.000 0.000 -0.01(2)
C15 0.037(6) 0.046(7) 0.035(6) -0.001(5) -0.001(5) -0.009(5)
C16 0.022(7) 0.046(10) 0.042(10) 0.000 0.000 -0.013(7)
C17 0.054(8) 0.050(8) 0.040(8) -0.003(6) 0.006(6) -0.016(6)
C18 0.035(9) 0.046(10) 0.059(12) 0.000 0.000 -0.009(8)
C19 0.033(10) 0.054(12) 0.081(15) 0.000 0.000 -0.005(9)
C20 0.044(13) 0.083(18) 0.16(3) 0.000 0.000 -0.012(13)

loop_
_atom_type_symbol
_atom_type_description
_atom_type_scat_dispersion_real
_atom_type_scat_dispersion_imag
_atom_type_scat_source
C C 0.0033 0.0016 'International Tables Vol C Tables 4.2.6.8 and 6.1.1.4'
H H 0.0000 0.0000 'International Tables Vol C Tables 4.2.6.8 and 6.1.1.4'
O O 0.0106 0.0060 'International Tables Vol C Tables 4.2.6.8 and 6.1.1.4'
N N 0.0061 0.0033 'International Tables Vol C Tables 4.2.6.8 and 6.1.1.4'
Cd Cd -0.8075 1.2024 'International Tables Vol C Tables 4.2.6.8 and 6.1.1.4'

loop_
_geom_angle_atom_site_label_1
_geom_angle_atom_site_label_2
_geom_angle_atom_site_label_3
_geom_angle
_geom_angle_site_symmetry_1
_geom_angle_site_symmetry_3
N1 Cd1 N3 111.3(5) . .
N1 Cd1 O7 100.5(4) . .
N3 Cd1 O7 144.7(4) . .
N1 Cd1 O1 107.7(4) . .
N3 Cd1 O1 97.3(5) . .
O7 Cd1 O1 87.0(4) . .
N1 Cd1 O5 163.4(4) . .
N3 Cd1 O5 71.6(4) . .
O7 Cd1 O5 73.6(3) . .
O1 Cd1 O5 87.7(4) . .
N1 Cd1 O3 73.0(4) . .
N3 Cd1 O3 90.1(5) . .
O7 Cd1 O3 84.6(4) . .
O1 Cd1 O3 171.6(4) . .
O5 Cd1 O3 90.9(4) . .
N2 Cd2 N4 104.3(4) 8_575 .
N2 Cd2 O5 96.5(4) 8_575 .
N4 Cd2 O5 145.5(4) . .
N2 Cd2 O2 143.1(4) 8_575 .
N4 Cd2 O2 97.4(3) . .
O5 Cd2 O2 81.0(4) . .
N2 Cd2 O2 72.3(4) 8_575 2_665
N4 Cd2 O2 103.5(3) . 2_665
O5 Cd2 O2 108.9(3) . 2_665
O2 Cd2 O2 73.9(4) . 2_665
N2 Cd2 O7 130.2(4) 8_575 .
N4 Cd2 O7 72.3(3) . .
O5 Cd2 O7 73.3(3) . .
O2 Cd2 O7 84.5(3) . .
O2 Cd2 O7 157.5(3) 2_665 .
C1 N1 C3 107.0(12) . .
C1 N1 Cd1 139.0(10) . .
C3 N1 Cd1 114.1(9) . .
C2 N2 C1 106.1(11) . .
C2 N2 Cd2 116.0(8) . 8_675
C1 N2 Cd2 137.6(10) . 8_675
C10 N3 C9 105.6(14) . .
C10 N3 Cd1 138.8(12) . .
C9 N3 Cd1 115.2(10) . .
C16 N4 C15 105.9(10) . .
C16 N4 Cd2 139.1(8) . .
C15 N4 Cd2 114.9(8) . .
C4 O1 Cd1 129.3(8) . .
C4 O2 Cd2 139.7(8) . .
C4 O2 Cd2 115.2(7) . 2_665
Cd2 O2 Cd2 104.4(4) . 2_665
C5 O3 Cd1 109.6(11) . .
C11 O5 Cd2 136.3(11) . .
C11 O5 Cd1 117.2(10) . .
Cd2 O5 Cd1 104.2(4) . .
C17 O7 Cd1 137.7(9) . .
C17 O7 Cd2 114.0(8) . .
Cd1 O7 Cd2 102.5(4) . .
H9A O9 H9B 108.5 . .
H9A O9 H9C 110.3 . .
H9B O9 H9C 110.3 . .
N1 C1 N2 113.0(13) . .
N1 C1 C6 124.4(13) . .
N2 C1 C6 122.5(13) . .
N2 C2 C3 107.6(11) . .
N2 C2 C4 120.3(11) . 7_765
C3 C2 C4 132.0(12) . 7_765
N1 C3 C5 119.6(13) . .
N1 C3 C2 106.3(13) . .
C5 C3 C2 133.9(14) . .
O1 C4 O2 125.4(12) . .
O1 C4 C2 119.1(11) . 7_755
O2 C4 C2 115.5(10) . 7_755
O3 C5 O4 118.3(17) . .
O3 C5 C3 123.2(17) . .
O4 C5 C3 118.1(15) . .
C1 C6 C7 109(2) . .
C1 C6 C7' 119(2) . .
C7 C6 C7' 45(2) . .
C1 C6 H6A 110.0 . .
C7 C6 H6A 110.0 . .
C7' C6 H6A 129.7 . .
C1 C6 H6B 110.0 . .
C7 C6 H6B 110.0 . .
C7' C6 H6B 65.4 . .
H6A C6 H6B 108.4 . .
C1 C6 H6'A 107.4 . .
C7 C6 H6'A 75.1 . .
C7' C6 H6'A 111.4 . .
H6A C6 H6'A 38.5 . .
H6B C6 H6'A 137.7 . .
C1 C6 H6'B 107.1 . .
C7 C6 H6'B 141.7 . .
C7' C6 H6'B 104.3 . .
H6A C6 H6'B 69.3 . .
H6B C6 H6'B 43.2 . .
H6'A C6 H6'B 106.7 . .
C6 C7 C8 114(3) . .
C6 C7 H6'A 36.4 . .
C8 C7 H6'A 107.0 . .
C6 C7 H7A 108.8 . .
C8 C7 H7A 108.8 . .
H6'A C7 H7A 139.0 . .
C6 C7 H7B 108.8 . .
C8 C7 H7B 108.8 . .
H6'A C7 H7B 78.4 . .
H7A C7 H7B 107.7 . .
C7 C8 H8A 109.5 . .
C7 C8 H8B 109.5 . .
H8A C8 H8B 109.5 . .
C7 C8 H8C 109.5 . .
H8A C8 H8C 109.5 . .
H8B C8 H8C 109.5 . .
C6 C7' C8' 125(4) . .
C6 C7' H7'1 106.1 . .
C8' C7' H7'1 106.1 . .
C6 C7' H7'2 106.1 . .
C8' C7' H7'2 106.1 . .
H7'1 C7' H7'2 106.3 . .
C7' C8' H8'1 109.5 . .
C7' C8' H8'2 109.5 . .
H8'1 C8' H8'2 109.5 . .
C7' C8' H8'3 109.5 . .
H8'1 C8' H8'3 109.5 . .
H8'2 C8' H8'3 109.5 . .
C9 C9 N3 108.8(8) 6_556 .
C9 C9 C11 132.8(9) 6_556 .
N3 C9 C11 118.4(13) . .
N3 C10 N3 111(2) . 6_556
N3 C10 C12 124.5(11) . .
N3 C10 C12 124.5(11) 6_556 .
O5 C11 O6 124.3(16) . .
O5 C11 C9 117.5(15) . .
O6 C11 C9 117.9(15) . .
C10 C12 C13 111(3) . 6_556
C10 C12 C13 111(3) . .
C13 C12 C13 58(4) 6_556 .
C10 C12 H12A 109.3 . .
C13 C12 H12A 139.2 6_556 .
C13 C12 H12A 109.8 . .
C10 C12 H12B 109.5 . .
C13 C12 H12B 53.5 6_556 .
C13 C12 H12B 108.8 . .
H12A C12 H12B 108.1 . .
C13 C13 C14 60.8(18) 6_556 .
C13 C13 C12 60.9(18) 6_556 .
C14 C13 C12 113(3) . .
C13 C13 H13A 98.6 6_556 .
C14 C13 H13A 109.8 . .
C12 C13 H13A 109.4 . .
C13 C13 H13B 153.5 6_556 .
C14 C13 H13B 108.4 . .
C12 C13 H13B 108.6 . .
H13A C13 H13B 107.9 . .
C13 C14 C13 58(4) 6_556 .
C13 C14 H14A 50.5 6_556 .
C13 C14 H14A 108.9 . .
C13 C14 H14B 126.4 6_556 .
C13 C14 H14B 110.3 . .
H14A C14 H14B 109.5 . .
C13 C14 H14C 123.9 6_556 .
C13 C14 H14C 109.3 . .
H14A C14 H14C 109.5 . .
H14B C14 H14C 109.5 . .
C15 C15 N4 108.3(6) 6 .
C15 C15 C17 131.4(7) 6 .
N4 C15 C17 120.3(11) . .
N4 C16 N4 111.6(13) 6 .
N4 C16 C18 124.0(7) 6 .
N4 C16 C18 124.0(7) . .
O8 C17 O7 123.7(12) . .
O8 C17 C15 118.0(11) . .
O7 C17 C15 118.3(11) . .
C16 C18 C19 111.7(15) . .
C16 C18 H18 109.3 . .
C19 C18 H18 109.2 . .
C20 C19 C18 111.2(17) . .
C20 C19 H19 109.6 . .
C18 C19 H19 109.2 . .
C19 C20 H20A 109.9 . .
C19 C20 H20B 109.3 . .
H20A C20 H20B 109.5 . .

loop_
_geom_bond_atom_site_label_1
_geom_bond_atom_site_label_2
_geom_bond_distance
_geom_bond_site_symmetry_2
Cd1 N1 2.228(11) .
Cd1 N3 2.234(13) .
Cd1 O7 2.276(9) .
Cd1 O1 2.351(10) .
Cd1 O5 2.385(10) .
Cd1 O3 2.424(12) .
Cd2 N2 2.204(11) 8_575
Cd2 N4 2.238(10) .
Cd2 O5 2.255(10) .
Cd2 O2 2.340(8) .
Cd2 O2 2.396(9) 2_665
Cd2 O7 2.420(9) .
N1 C1 1.292(18) .
N1 C3 1.381(18) .
N2 C2 1.342(17) .
N2 C1 1.360(17) .
N2 Cd2 2.204(11) 8_675
N3 C10 1.369(19) .
N3 C9 1.385(19) .
N4 C16 1.360(13) .
N4 C15 1.393(15) .
O1 C4 1.252(14) .
O2 C4 1.257(15) .
O2 Cd2 2.396(9) 2_665
O3 C5 1.27(2) .
O4 C5 1.34(2) .
O5 C11 1.205(18) .
O6 C11 1.25(2) .
O7 C17 1.276(15) .
O8 C17 1.269(15) .
O9 H9A 0.8499 .
O9 H9B 0.8500 .
O9 H9C 0.8500 .
C1 C6 1.50(2) .
C2 C3 1.417(18) .
C2 C4 1.497(17) 7_765
C3 C5 1.39(2) .
C4 C2 1.497(17) 7_755
C6 C7 1.52(4) .
C6 C7' 1.52(4) .
C6 H6A 0.9700 .
C6 H6B 0.9700 .
C6 H6'A 0.9700 .
C6 H6'B 0.9702 .
C7 C8 1.54(5) .
C7 H6'A 1.5811 .
C7 H7A 0.9700 .
C7 H7B 0.9700 .
C8 H8A 0.9600 .
C8 H8B 0.9600 .
C8 H8C 0.9600 .
C7' C8' 1.53(6) .
C7' H7'1 0.9700 .
C7' H7'2 0.9700 .
C8' H8'1 0.9600 .
C8' H8'2 0.9600 .
C8' H8'3 0.9600 .
C9 C9 1.36(3) 6_556
C9 C11 1.48(2) .
C10 N3 1.369(19) 6_556
C10 C12 1.50(4) .
C12 C13 1.53(5) 6_556
C12 C13 1.53(5) .
C12 H12A 0.9701 .
C12 H12B 0.9700 .
C13 C13 1.49(9) 6_556
C13 C14 1.53(5) .
C13 H13A 0.9700 .
C13 H13B 0.9699 .
C14 C13 1.53(5) 6_556
C14 H14A 0.9600 .
C14 H14B 0.9600 .
C14 H14C 0.9600 .
C15 C15 1.38(2) 6
C15 C17 1.443(17) .
C16 N4 1.360(13) 6
C16 C18 1.50(2) .
C18 C19 1.53(3) .
C18 H18 0.9699 .
C19 C20 1.53(3) .
C19 H19 0.9700 .
C20 H20A 0.9600 .
C20 H20B 0.9600 .

loop_
_geom_torsion_atom_site_label_1
_geom_torsion_atom_site_label_2
_geom_torsion_atom_site_label_3
_geom_torsion_atom_site_label_4
_geom_torsion
_geom_torsion_site_symmetry_1
_geom_torsion_site_symmetry_4
N3 Cd1 N1 C1 98.0(18) . .
O7 Cd1 N1 C1 -97.6(18) . .
O1 Cd1 N1 C1 -7.4(19) . .
O5 Cd1 N1 C1 -164.9(15) . .
O3 Cd1 N1 C1 -178.7(19) . .
N3 Cd1 N1 C3 -82.4(12) . .
O7 Cd1 N1 C3 81.9(12) . .
O1 Cd1 N1 C3 172.1(11) . .
O5 Cd1 N1 C3 15(2) . .
O3 Cd1 N1 C3 0.9(11) . .
N1 Cd1 N3 C10 -12(3) . .
O7 Cd1 N3 C10 -164(2) . .
O1 Cd1 N3 C10 100(2) . .
O5 Cd1 N3 C10 -174(3) . .
O3 Cd1 N3 C10 -84(3) . .
N1 Cd1 N3 C9 160.7(12) . .
O7 Cd1 N3 C9 8.0(17) . .
O1 Cd1 N3 C9 -87.1(13) . .
O5 Cd1 N3 C9 -2.0(12) . .
O3 Cd1 N3 C9 88.9(13) . .
N2 Cd2 N4 C16 -50.2(15) 8_575 .
O5 Cd2 N4 C16 -175.5(13) . .
O2 Cd2 N4 C16 99.7(14) . .
O2 Cd2 N4 C16 24.6(15) 2_665 .
O7 Cd2 N4 C16 -178.4(15) . .
N2 Cd2 N4 C15 130.6(8) 8_575 .
O5 Cd2 N4 C15 5.4(12) . .
O2 Cd2 N4 C15 -79.4(8) . .
O2 Cd2 N4 C15 -154.6(8) 2_665 .
O7 Cd2 N4 C15 2.4(8) . .
N1 Cd1 O1 C4 -152.1(12) . .
N3 Cd1 O1 C4 92.7(12) . .
O7 Cd1 O1 C4 -52.0(12) . .
O5 Cd1 O1 C4 21.6(12) . .
O3 Cd1 O1 C4 -59(3) . .
N2 Cd2 O2 C4 -131.0(13) 8_575 .
N4 Cd2 O2 C4 102.9(14) . .
O5 Cd2 O2 C4 -42.3(14) . .
O2 Cd2 O2 C4 -155.1(12) 2_665 .
O7 Cd2 O2 C4 31.6(14) . .
N2 Cd2 O2 Cd2 38.0(8) 8_575 2_665
N4 Cd2 O2 Cd2 -88.0(4) . 2_665
O5 Cd2 O2 Cd2 126.8(4) . 2_665
O2 Cd2 O2 Cd2 14.0(5) 2_665 2_665
O7 Cd2 O2 Cd2 -159.3(4) . 2_665
N1 Cd1 O3 C5 -4.4(12) . .
N3 Cd1 O3 C5 107.9(12) . .
O7 Cd1 O3 C5 -107.1(12) . .
O1 Cd1 O3 C5 -100(3) . .
O5 Cd1 O3 C5 179.5(12) . .
N2 Cd2 O5 C11 49.4(17) 8_575 .
N4 Cd2 O5 C11 176.6(15) . .
O2 Cd2 O5 C11 -93.5(17) . .
O2 Cd2 O5 C11 -24.0(18) 2_665 .
O7 Cd2 O5 C11 179.6(18) . .
N2 Cd2 O5 Cd1 -149.1(4) 8_575 .
N4 Cd2 O5 Cd1 -21.9(9) . .
O2 Cd2 O5 Cd1 68.0(4) . .
O2 Cd2 O5 Cd1 137.4(4) 2_665 .
O7 Cd2 O5 Cd1 -19.0(4) . .
N1 Cd1 O5 C11 -103.1(18) . .
N3 Cd1 O5 C11 -0.1(13) . .
O7 Cd1 O5 C11 -174.1(13) . .
O1 Cd1 O5 C11 98.3(13) . .
O3 Cd1 O5 C11 -90.0(13) . .
N1 Cd1 O5 Cd2 91.2(15) . .
N3 Cd1 O5 Cd2 -165.8(6) . .
O7 Cd1 O5 Cd2 20.2(4) . .
O1 Cd1 O5 Cd2 -67.4(4) . .
O3 Cd1 O5 Cd2 104.3(5) . .
N1 Cd1 O7 C17 27.7(13) . .
N3 Cd1 O7 C17 -178.1(12) . .
O1 Cd1 O7 C17 -79.7(13) . .
O5 Cd1 O7 C17 -168.2(13) . .
O3 Cd1 O7 C17 99.3(13) . .
N1 Cd1 O7 Cd2 177.3(4) . .
N3 Cd1 O7 Cd2 -28.5(9) . .
O1 Cd1 O7 Cd2 69.9(4) . .
O5 Cd1 O7 Cd2 -18.6(4) . .
O3 Cd1 O7 Cd2 -111.1(4) . .
N2 Cd2 O7 C17 -97.9(10) 8_575 .
N4 Cd2 O7 C17 -3.9(9) . .
O5 Cd2 O7 C17 177.9(10) . .
O2 Cd2 O7 C17 95.6(10) . .
O2 Cd2 O7 C17 78.7(13) 2_665 .
N2 Cd2 O7 Cd1 104.0(5) 8_575 .
N4 Cd2 O7 Cd1 -162.0(5) . .
O5 Cd2 O7 Cd1 19.8(4) . .
O2 Cd2 O7 Cd1 -62.4(4) . .
O2 Cd2 O7 Cd1 -79.4(9) 2_665 .
C3 N1 C1 N2 1(2) . .
Cd1 N1 C1 N2 -179.2(11) . .
C3 N1 C1 C6 176.8(16) . .
Cd1 N1 C1 C6 -4(3) . .
C2 N2 C1 N1 0.0(19) . .
Cd2 N2 C1 N1 173.0(11) 8_675 .
C2 N2 C1 C6 -175.7(16) . .
Cd2 N2 C1 C6 -3(3) 8_675 .
C1 N2 C2 C3 -1.2(17) . .
Cd2 N2 C2 C3 -175.9(10) 8_675 .
C1 N2 C2 C4 179.2(14) . 7_765
Cd2 N2 C2 C4 4.4(17) 8_675 7_765
C1 N1 C3 C5 -177.7(17) . .
Cd1 N1 C3 C5 3(2) . .
C1 N1 C3 C2 -1.9(19) . .
Cd1 N1 C3 C2 178.4(10) . .
N2 C2 C3 N1 1.9(18) . .
C4 C2 C3 N1 -178.5(15) 7_765 .
N2 C2 C3 C5 177(2) . .
C4 C2 C3 C5 -4(3) 7_765 .
Cd1 O1 C4 O2 16(2) . .
Cd1 O1 C4 C2 -164.6(9) . 7_755
Cd2 O2 C4 O1 -5(2) . .
Cd2 O2 C4 O1 -173.5(11) 2_665 .
Cd2 O2 C4 C2 175.6(9) . 7_755
Cd2 O2 C4 C2 7.3(15) 2_665 7_755
Cd1 O3 C5 O4 -178.9(14) . .
Cd1 O3 C5 C3 8(2) . .
N1 C3 C5 O3 -8(3) . .
C2 C3 C5 O3 177.9(18) . .
N1 C3 C5 O4 179.0(16) . .
C2 C3 C5 O4 5(3) . .
N1 C1 C6 C7 103(3) . .
N2 C1 C6 C7 -82(3) . .
N1 C1 C6 C7' 151(3) . .
N2 C1 C6 C7' -34(3) . .
C1 C6 C7 C8 170(3) . .
C7' C6 C7 C8 57(4) . .
C1 C6 C7' C8' 158(4) . .
C7 C6 C7' C8' -114(5) . .
C10 N3 C9 C9 0.1(18) . 6_556
Cd1 N3 C9 C9 -174.7(5) . 6_556
C10 N3 C9 C11 178.7(19) . .
Cd1 N3 C9 C11 4(2) . .
C9 N3 C10 N3 0(3) . 6_556
Cd1 N3 C10 N3 172.7(6) . 6_556
C9 N3 C10 C12 179(3) . .
Cd1 N3 C10 C12 -8(5) . .
Cd2 O5 C11 O6 -12(3) . .
Cd1 O5 C11 O6 -171.8(16) . .
Cd2 O5 C11 C9 161.8(12) . .
Cd1 O5 C11 C9 2(2) . .
C9 C9 C11 O5 174.1(10) 6_556 .
N3 C9 C11 O5 -4(3) . .
C9 C9 C11 O6 -12(2) 6_556 .
N3 C9 C11 O6 170.3(18) . .
N3 C10 C12 C13 -58(4) . 6_556
N3 C10 C12 C13 121(3) 6_556 6_556
N3 C10 C12 C13 -121(3) . .
N3 C10 C12 C13 58(4) 6_556 .
C10 C12 C13 C13 103(2) . 6_556
C10 C12 C13 C14 69(3) . .
C13 C12 C13 C14 -33(4) 6_556 .
C12 C13 C14 C13 33(4) . 6_556
C16 N4 C15 C15 -1.1(10) . 6
Cd2 N4 C15 C15 178.3(3) . 6
C16 N4 C15 C17 179.4(13) . .
Cd2 N4 C15 C17 -1.2(15) . .
C15 N4 C16 N4 1.8(18) . 6
Cd2 N4 C16 N4 -177.4(3) . 6
C15 N4 C16 C18 175.0(15) . .
Cd2 N4 C16 C18 -4(3) . .
Cd1 O7 C17 O8 -27(2) . .
Cd2 O7 C17 O8 -174.0(12) . .
Cd1 O7 C17 C15 151.8(10) . .
Cd2 O7 C17 C15 4.6(16) . .
C15 C15 C17 O8 -3.3(18) 6 .
N4 C15 C17 O8 176.1(12) . .
C15 C15 C17 O7 178.0(8) 6 .
N4 C15 C17 O7 -2.6(19) . .
N4 C16 C18 C19 -93.8(15) 6 .
N4 C16 C18 C19 93.8(15) . .
C16 C18 C19 C20 180.0 . .
